data_7019874
loop_
_publ_author_name
'Hoshino, Norihisa'
'Kubo, Kazuya'
'Nakamura, Takayoshi'
'Akutagawa, Tomoyuki'

_publ_section_title
;
 Crystal structures and magnetic properties of
 (4,4'-phenylazophenyl)diammonium(crown ethers)[Ni(dmit)(2)](2) crystals.
;
_journal_issue 31
_journal_name_full 'Dalton transactions (Cambridge, England : 2003)'
_journal_page_first 9297
_journal_page_last 9303
_journal_paper_doi 10.1039/c2dt30807j
_journal_volume 41
_journal_year 2012
_chemical_formula_moiety 'C32 H43 N2 Ni O6 S10'
_chemical_formula_sum 'C32 H43 N2 Ni O6 S10'
_chemical_formula_weight 931.00
_space_group_IT_number 2
_symmetry_cell_setting triclinic
_symmetry_Int_Tables_number 2
_symmetry_space_group_name_Hall '-P 1'
_symmetry_space_group_name_H-M 'P -1'
_atom_sites_solution_hydrogens geom
_atom_sites_solution_primary direct
_atom_sites_solution_secondary difmap
_cell_angle_alpha 75.0247(13)
_cell_angle_beta 84.8429(15)
_cell_angle_gamma 72.0153(16)
_cell_formula_units_Z 2
_cell_length_a 11.4101(5)
_cell_length_b 13.2811(5)
_cell_length_c 14.8208(6)
_cell_measurement_reflns_used 17382
_cell_measurement_temperature 100
_cell_measurement_theta_max 27.45
_cell_measurement_theta_min 3.01
_cell_volume 2063.51(15)
_computing_cell_refinement 'RAPID AUTO'
_computing_data_collection 'RAPID AUTO (Rigaku, ????)'
_computing_data_reduction 'RAPID AUTO'
_computing_molecular_graphics 'CrystalStructure 4.0'
_computing_publication_material 'CrystalStructure 4.0 (Rigaku, 2010)'
_computing_structure_refinement 'SHELXL97 (Sheldrick, 2008)'
_computing_structure_solution 'SIR2002 (Burla, et al., 2003)'
_diffrn_ambient_temperature 100
_diffrn_detector_area_resol_mean 10.000
_diffrn_measured_fraction_theta_full 0.990
_diffrn_measured_fraction_theta_max 0.990
_diffrn_measurement_device_type 'Rigaku R-AXIS RAPID'
_diffrn_measurement_method \w
_diffrn_radiation_type 'Mo K\a'
_diffrn_radiation_wavelength 0.71075
_diffrn_reflns_av_R_equivalents 0.0269
_diffrn_reflns_limit_h_max 14
_diffrn_reflns_limit_h_min -14
_diffrn_reflns_limit_k_max 16
_diffrn_reflns_limit_k_min -17
_diffrn_reflns_limit_l_max 19
_diffrn_reflns_limit_l_min -19
_diffrn_reflns_number 20328
_diffrn_reflns_theta_full 27.45
_diffrn_reflns_theta_max 27.45
_diffrn_standards_number 0
_exptl_absorpt_coefficient_mu 1.019
_exptl_absorpt_correction_T_max 0.903
_exptl_absorpt_correction_T_min 0.573
_exptl_absorpt_correction_type multi-scan
_exptl_absorpt_process_details 'ABSCOR (Rigaku, 1995)'
_exptl_crystal_colour black
_exptl_crystal_density_diffrn 1.498
_exptl_crystal_density_method 'not measured'
_exptl_crystal_description platelet
_exptl_crystal_F_000 970.00
_exptl_crystal_size_max 0.300
_exptl_crystal_size_mid 0.200
_exptl_crystal_size_min 0.100
_refine_diff_density_max 0.800
_refine_diff_density_min -0.620
_refine_ls_extinction_method none
_refine_ls_goodness_of_fit_ref 1.053
_refine_ls_hydrogen_treatment constr
_refine_ls_number_parameters 463
_refine_ls_number_reflns 9326
_refine_ls_number_restraints 0
_refine_ls_R_factor_gt 0.0442
_refine_ls_shift/su_max 0.000
_refine_ls_structure_factor_coef Fsqd
_refine_ls_weighting_details 'w = 1/[\s^2^(Fo^2^)+(0.0535P)^2^+3.1417P] where P=(Fo^2^+2Fc^2^)/3'
_refine_ls_weighting_scheme calc
_refine_ls_wR_factor_ref 0.1193
_reflns_number_gt 7985
_reflns_number_total 9326
_reflns_threshold_expression F^2^>2.0\s(F^2^)
_cod_data_source_file c2dt30807j.txt
_cod_data_source_block TA
_cod_original_cell_volume 2063.49(15)
_cod_database_code 7019874

loop_
_symmetry_equiv_pos_site_id
_symmetry_equiv_pos_as_xyz
1 +X,+Y,+Z
2 -X,-Y,-Z

loop_
_atom_site_label
_atom_site_type_symbol
_atom_site_fract_x
_atom_site_fract_y
_atom_site_fract_z
_atom_site_U_iso_or_equiv
_atom_site_adp_type
_atom_site_occupancy
_atom_site_symmetry_multiplicity
_atom_site_calc_flag
_atom_site_refinement_flags
Ni(1) Ni 0.0000 0.5000 0.5000 0.02269(12) Uani 1.0 0.5 d .
Ni(2) Ni 0.5000 0.5000 0.5000 0.02582(12) Uani 1.0 0.5 d .
S(1) S -0.02437(6) 0.45738(6) 0.37252(5) 0.02592(15) Uani 1.0 2 d .
S(2) S -0.17860(7) 0.59259(6) 0.20194(5) 0.02916(16) Uani 1.0 2 d .
S(3) S -0.35130(7) 0.79342(6) 0.09076(6) 0.03141(17) Uani 1.0 2 d .
S(4) S -0.24765(7) 0.78741(6) 0.27119(5) 0.02817(16) Uani 1.0 2 d .
S(5) S -0.10077(7) 0.66947(6) 0.44941(5) 0.02775(16) Uani 1.0 2 d .
S(6) S 0.30381(7) 0.56048(6) 0.47498(5) 0.03132(17) Uani 1.0 2 d .
S(7) S 0.15113(7) 0.76358(7) 0.33972(6) 0.03506(18) Uani 1.0 2 d .
S(8) S 0.11886(9) 0.97008(7) 0.19318(6) 0.0418(2) Uani 1.0 2 d .
S(9) S 0.36647(8) 0.83234(6) 0.26912(6) 0.03359(17) Uani 1.0 2 d .
S(10) S 0.53848(7) 0.63524(6) 0.39721(5) 0.02939(16) Uani 1.0 2 d .
O(1) O 0.39347(16) 0.34386(15) 0.31060(13) 0.0226(4) Uani 1.0 2 d .
O(2) O 0.46621(16) 0.49446(15) 0.15753(13) 0.0209(4) Uani 1.0 2 d .
O(3) O 0.72064(17) 0.42133(16) 0.10742(13) 0.0246(4) Uani 1.0 2 d .
O(4) O 0.76462(17) 0.23061(16) 0.04383(13) 0.0246(4) Uani 1.0 2 d .
O(5) O 0.57431(18) 0.13621(16) 0.09665(14) 0.0278(5) Uani 1.0 2 d .
O(6) O 0.40315(17) 0.16247(16) 0.24713(13) 0.0245(4) Uani 1.0 2 d .
N(1) N 0.61245(18) 0.26031(18) 0.21676(15) 0.0185(5) Uani 1.0 2 d .
N(2) N 0.9833(2) 0.05155(18) 0.48876(15) 0.0202(5) Uani 1.0 2 d .
C(1) C -0.1183(3) 0.5795(3) 0.3091(2) 0.0263(6) Uani 1.0 2 d .
C(2) C -0.2641(3) 0.7295(2) 0.1824(2) 0.0243(6) Uani 1.0 2 d .
C(3) C -0.1524(3) 0.6720(3) 0.34339(19) 0.0235(6) Uani 1.0 2 d .
C(4) C 0.2919(3) 0.6792(3) 0.3902(2) 0.0281(6) Uani 1.0 2 d .
C(5) C 0.2077(3) 0.8609(3) 0.2635(3) 0.0343(7) Uani 1.0 2 d .
C(6) C 0.3937(3) 0.7110(3) 0.3574(2) 0.0279(6) Uani 1.0 2 d .
C(7) C 0.7083(3) 0.2036(2) 0.28785(17) 0.0185(5) Uani 1.0 2 d .
C(8) C 0.7433(3) 0.2631(3) 0.33828(19) 0.0240(6) Uani 1.0 2 d .
C(9) C 0.8356(3) 0.2099(3) 0.40420(19) 0.0231(6) Uani 1.0 2 d .
C(10) C 0.8910(3) 0.0975(2) 0.41839(18) 0.0205(5) Uani 1.0 2 d .
C(11) C 0.8553(3) 0.0386(2) 0.36693(19) 0.0237(6) Uani 1.0 2 d .
C(12) C 0.7624(3) 0.0926(3) 0.30053(19) 0.0236(6) Uani 1.0 2 d .
C(13) C 0.3119(3) 0.4474(2) 0.26455(18) 0.0214(5) Uani 1.0 2 d .
C(14) C 0.3871(3) 0.5252(2) 0.23183(18) 0.0211(5) Uani 1.0 2 d .
C(15) C 0.5410(3) 0.5652(3) 0.1250(3) 0.0308(7) Uani 1.0 2 d .
C(16) C 0.6384(3) 0.5223(3) 0.0583(2) 0.0267(6) Uani 1.0 2 d .
C(17) C 0.8284(3) 0.3816(3) 0.0539(2) 0.0255(6) Uani 1.0 2 d .
C(18) C 0.9321(3) 0.3095(3) 0.1208(3) 0.0356(7) Uani 1.0 2 d .
C(19) C 1.0487(3) 0.2672(4) 0.0643(3) 0.0450(9) Uani 1.0 2 d .
C(20) C 1.0242(3) 0.2104(3) -0.0049(3) 0.0396(8) Uani 1.0 2 d .
C(21) C 0.9185(3) 0.2856(3) -0.0713(3) 0.0405(8) Uani 1.0 2 d .
C(22) C 0.8025(3) 0.3210(3) -0.0130(2) 0.0308(7) Uani 1.0 2 d .
C(23) C 0.7403(3) 0.1646(3) -0.0090(2) 0.0331(7) Uani 1.0 2 d .
C(24) C 0.6855(3) 0.0832(3) 0.0530(2) 0.0280(6) Uani 1.0 2 d .
C(25) C 0.4982(3) 0.0672(3) 0.1313(2) 0.0248(6) Uani 1.0 2 d .
C(26) C 0.3788(3) 0.1335(3) 0.1655(2) 0.0251(6) Uani 1.0 2 d .
C(27) C 0.2930(3) 0.2125(3) 0.2927(2) 0.0265(6) Uani 1.0 2 d .
C(28) C 0.2282(3) 0.1291(3) 0.3478(3) 0.0361(7) Uani 1.0 2 d .
C(29) C 0.3149(4) 0.0438(3) 0.4228(3) 0.0378(8) Uani 1.0 2 d .
C(30) C 0.3531(4) 0.0987(3) 0.4900(3) 0.0364(8) Uani 1.0 2 d .
C(31) C 0.4151(3) 0.1847(3) 0.4356(2) 0.0299(6) Uani 1.0 2 d .
C(32) C 0.3304(3) 0.2666(3) 0.3596(2) 0.0274(6) Uani 1.0 2 d .
H(1) H 0.5371 0.2619 0.2435 0.0222 Uiso 1.0 2 calc R
H(2) H 0.6255 0.2243 0.1705 0.0222 Uiso 1.0 2 calc R
H(3) H 0.6154 0.3298 0.1923 0.0222 Uiso 1.0 2 calc R
H(4) H 0.7048 0.3394 0.3282 0.0288 Uiso 1.0 2 calc R
H(5) H 0.8609 0.2498 0.4395 0.0277 Uiso 1.0 2 calc R
H(6) H 0.8936 -0.0378 0.3766 0.0284 Uiso 1.0 2 calc R
H(7) H 0.7369 0.0534 0.2647 0.0283 Uiso 1.0 2 calc R
H(8) H 0.2463 0.4748 0.3083 0.0257 Uiso 1.0 2 calc R
H(9) H 0.2727 0.4398 0.2107 0.0257 Uiso 1.0 2 calc R
H(10) H 0.3319 0.6004 0.2101 0.0253 Uiso 1.0 2 calc R
H(11) H 0.4366 0.5234 0.2840 0.0253 Uiso 1.0 2 calc R
H(12) H 0.5804 0.5724 0.1788 0.0370 Uiso 1.0 2 calc R
H(13) H 0.4885 0.6385 0.0935 0.0370 Uiso 1.0 2 calc R
H(14) H 0.6001 0.5106 0.0060 0.0321 Uiso 1.0 2 calc R
H(15) H 0.6844 0.5757 0.0321 0.0321 Uiso 1.0 2 calc R
H(16) H 0.8540 0.4456 0.0161 0.0306 Uiso 1.0 2 calc R
H(17) H 0.9074 0.2471 0.1611 0.0427 Uiso 1.0 2 calc R
H(18) H 0.9491 0.3519 0.1613 0.0427 Uiso 1.0 2 calc R
H(19) H 1.0788 0.3293 0.0303 0.0540 Uiso 1.0 2 calc R
H(20) H 1.1140 0.2157 0.1076 0.0540 Uiso 1.0 2 calc R
H(21) H 1.0023 0.1439 0.0293 0.0475 Uiso 1.0 2 calc R
H(22) H 1.1000 0.1876 -0.0420 0.0475 Uiso 1.0 2 calc R
H(23) H 0.9414 0.3506 -0.1082 0.0486 Uiso 1.0 2 calc R
H(24) H 0.9031 0.2463 -0.1152 0.0486 Uiso 1.0 2 calc R
H(25) H 0.7337 0.3707 -0.0553 0.0370 Uiso 1.0 2 calc R
H(26) H 0.8178 0.1267 -0.0374 0.0398 Uiso 1.0 2 calc R
H(27) H 0.6826 0.2107 -0.0599 0.0398 Uiso 1.0 2 calc R
H(28) H 0.6671 0.0378 0.0159 0.0336 Uiso 1.0 2 calc R
H(29) H 0.7455 0.0346 0.1016 0.0336 Uiso 1.0 2 calc R
H(30) H 0.5399 0.0060 0.1831 0.0298 Uiso 1.0 2 calc R
H(31) H 0.4824 0.0364 0.0811 0.0298 Uiso 1.0 2 calc R
H(32) H 0.3427 0.2003 0.1163 0.0301 Uiso 1.0 2 calc R
H(33) H 0.3194 0.0906 0.1808 0.0301 Uiso 1.0 2 calc R
H(34) H 0.2353 0.2692 0.2452 0.0317 Uiso 1.0 2 calc R
H(35) H 0.1521 0.1671 0.3777 0.0434 Uiso 1.0 2 calc R
H(36) H 0.2049 0.0927 0.3048 0.0434 Uiso 1.0 2 calc R
H(37) H 0.3892 0.0038 0.3925 0.0453 Uiso 1.0 2 calc R
H(38) H 0.2729 -0.0095 0.4583 0.0453 Uiso 1.0 2 calc R
H(39) H 0.4111 0.0427 0.5366 0.0437 Uiso 1.0 2 calc R
H(40) H 0.2795 0.1341 0.5239 0.0437 Uiso 1.0 2 calc R
H(41) H 0.4341 0.2230 0.4789 0.0359 Uiso 1.0 2 calc R
H(42) H 0.4935 0.1482 0.4073 0.0359 Uiso 1.0 2 calc R
H(43) H 0.2543 0.3064 0.3896 0.0329 Uiso 1.0 2 calc R

loop_
_atom_site_aniso_label
_atom_site_aniso_U_11
_atom_site_aniso_U_22
_atom_site_aniso_U_33
_atom_site_aniso_U_12
_atom_site_aniso_U_13
_atom_site_aniso_U_23
Ni(1) 0.0180(3) 0.0209(3) 0.0291(3) -0.00438(19) 0.00590(19) -0.0098(2)
Ni(2) 0.0295(3) 0.0292(3) 0.0244(3) -0.0153(3) 0.0100(2) -0.0115(2)
S(1) 0.0188(3) 0.0231(4) 0.0363(4) -0.0014(3) -0.0006(3) -0.0138(3)
S(2) 0.0239(4) 0.0261(4) 0.0378(4) -0.0023(3) -0.0039(3) -0.0134(3)
S(3) 0.0306(4) 0.0256(4) 0.0356(4) -0.0084(3) -0.0016(3) -0.0026(3)
S(4) 0.0316(4) 0.0197(4) 0.0316(4) -0.0067(3) 0.0029(3) -0.0056(3)
S(5) 0.0334(4) 0.0207(4) 0.0281(4) -0.0057(3) 0.0058(3) -0.0091(3)
S(6) 0.0318(4) 0.0345(4) 0.0307(4) -0.0164(4) 0.0117(3) -0.0093(3)
S(7) 0.0331(4) 0.0367(5) 0.0334(4) -0.0100(4) 0.0119(3) -0.0099(4)
S(8) 0.0466(5) 0.0349(5) 0.0405(5) -0.0062(4) 0.0007(4) -0.0108(4)
S(9) 0.0378(4) 0.0289(4) 0.0359(4) -0.0138(4) 0.0076(4) -0.0090(3)
S(10) 0.0342(4) 0.0316(4) 0.0279(4) -0.0184(3) 0.0076(3) -0.0090(3)
O(1) 0.0166(9) 0.0205(9) 0.0250(10) 0.0005(8) 0.0026(7) -0.0040(8)
O(2) 0.0182(9) 0.0213(9) 0.0229(9) -0.0058(8) -0.0003(7) -0.0048(8)
O(3) 0.0183(9) 0.0237(10) 0.0277(10) -0.0028(8) -0.0019(8) -0.0028(8)
O(4) 0.0211(9) 0.0257(10) 0.0243(10) -0.0053(8) 0.0040(8) -0.0048(8)
O(5) 0.0279(10) 0.0286(11) 0.0314(11) -0.0129(9) 0.0072(9) -0.0119(9)
O(6) 0.0221(9) 0.0307(11) 0.0235(10) -0.0097(8) 0.0037(8) -0.0104(8)
N(1) 0.0117(9) 0.0226(11) 0.0192(10) -0.0034(8) -0.0010(8) -0.0034(9)
N(2) 0.0178(10) 0.0194(10) 0.0185(10) 0.0006(9) -0.0046(8) -0.0022(9)
C(1) 0.0201(13) 0.0280(14) 0.0306(15) -0.0042(11) 0.0007(11) -0.0104(12)
C(2) 0.0179(12) 0.0178(12) 0.0365(15) -0.0041(10) 0.0049(11) -0.0086(11)
C(3) 0.0210(13) 0.0223(13) 0.0281(14) -0.0065(11) 0.0061(11) -0.0099(11)
C(4) 0.0309(15) 0.0265(14) 0.0256(14) -0.0099(12) 0.0102(12) -0.0062(12)
C(5) 0.0357(17) 0.0368(17) 0.0295(15) -0.0081(14) 0.0028(13) -0.0107(14)
C(6) 0.0367(16) 0.0275(15) 0.0241(14) -0.0145(13) 0.0081(12) -0.0111(12)
C(7) 0.0140(11) 0.0205(12) 0.0191(12) -0.0025(10) -0.0005(9) -0.0043(10)
C(8) 0.0227(13) 0.0209(13) 0.0252(13) -0.0001(11) -0.0049(11) -0.0063(11)
C(9) 0.0241(13) 0.0225(13) 0.0230(13) -0.0072(11) -0.0070(11) -0.0035(11)
C(10) 0.0136(11) 0.0220(13) 0.0209(12) -0.0004(10) -0.0015(9) -0.0020(10)
C(11) 0.0250(13) 0.0159(12) 0.0261(13) -0.0010(11) -0.0032(11) -0.0032(11)
C(12) 0.0213(13) 0.0227(13) 0.0268(14) -0.0039(11) -0.0045(11) -0.0078(11)
C(13) 0.0181(12) 0.0202(13) 0.0217(13) -0.0011(10) -0.0016(10) -0.0029(10)
C(14) 0.0222(13) 0.0141(12) 0.0235(13) -0.0024(10) -0.0027(10) -0.0014(10)
C(15) 0.0207(13) 0.0224(14) 0.0446(18) -0.0042(11) -0.0028(12) -0.0017(13)
C(16) 0.0233(13) 0.0214(13) 0.0287(14) -0.0050(11) -0.0032(11) 0.0046(11)
C(17) 0.0171(12) 0.0265(14) 0.0306(14) -0.0067(11) -0.0021(11) -0.0020(12)
C(18) 0.0213(14) 0.0404(18) 0.0430(18) -0.0071(13) -0.0025(13) -0.0085(15)
C(19) 0.0167(14) 0.052(3) 0.060(3) -0.0051(14) 0.0022(14) -0.0108(18)
C(20) 0.0306(16) 0.0378(18) 0.0458(19) -0.0072(14) 0.0013(14) -0.0064(15)
C(21) 0.0387(18) 0.046(2) 0.0365(18) -0.0177(16) 0.0099(14) -0.0061(15)
C(22) 0.0257(14) 0.0392(17) 0.0238(14) -0.0084(13) 0.0024(11) -0.0037(13)
C(23) 0.0328(16) 0.0388(17) 0.0278(15) -0.0088(14) 0.0054(12) -0.0123(13)
C(24) 0.0277(14) 0.0243(14) 0.0326(15) -0.0047(12) 0.0061(12) -0.0136(12)
C(25) 0.0212(13) 0.0268(14) 0.0296(14) -0.0079(11) 0.0058(11) -0.0133(12)
C(26) 0.0244(13) 0.0254(14) 0.0283(14) -0.0099(11) 0.0016(11) -0.0092(12)
C(27) 0.0161(12) 0.0294(15) 0.0288(14) -0.0046(11) 0.0041(11) -0.0024(12)
C(28) 0.0317(16) 0.0373(17) 0.0430(18) -0.0167(14) 0.0127(14) -0.0125(15)
C(29) 0.0455(19) 0.0304(16) 0.0398(18) -0.0152(15) 0.0236(15) -0.0159(14)
C(30) 0.0496(19) 0.0240(15) 0.0291(16) -0.0074(14) 0.0161(14) -0.0050(12)
C(31) 0.0358(16) 0.0265(15) 0.0238(14) -0.0032(13) -0.0012(12) -0.0068(12)
C(32) 0.0277(14) 0.0262(14) 0.0259(14) -0.0057(12) 0.0123(11) -0.0091(12)

loop_
_atom_type_symbol
_atom_type_description
_atom_type_scat_dispersion_real
_atom_type_scat_dispersion_imag
_atom_type_scat_source
C C 0.0033 0.0016
;
International Tables for Crystallography
(1992, Vol. C, Tables 4.2.6.8 and 6.1.1.4)
;
H H 0.0000 0.0000
;
International Tables for Crystallography
(1992, Vol. C, Table 6.1.1.4)
;
O O 0.0106 0.0060
;
International Tables for Crystallography
(1992, Vol. C, Tables 4.2.6.8 and 6.1.1.4)
;
N N 0.0061 0.0033
;
International Tables for Crystallography
(1992, Vol. C, Tables 4.2.6.8 and 6.1.1.4)
;
Ni Ni 0.3393 1.1124
;
International Tables for Crystallography
(1992, Vol. C, Tables 4.2.6.8 and 6.1.1.4)
;
S S 0.1246 0.1234
;
International Tables for Crystallography
(1992, Vol. C, Tables 4.2.6.8 and 6.1.1.4)
;

loop_
_geom_angle_atom_site_label_1
_geom_angle_atom_site_label_2
_geom_angle_atom_site_label_3
_geom_angle
_geom_angle_publ_flag
_geom_angle_site_symmetry_1
_geom_angle_site_symmetry_3
S(1) Ni(1) S(1) 180.00(4) yes . 2_566
S(1) Ni(1) S(5) 93.74(3) yes . .
S(1) Ni(1) S(5) 86.26(3) yes . 2_566
S(1) Ni(1) S(5) 86.26(3) yes 2_566 .
S(1) Ni(1) S(5) 93.74(3) yes 2_566 2_566
S(5) Ni(1) S(5) 180.00(5) yes . 2_566
S(6) Ni(2) S(6) 180.00(5) yes . 2_666
S(6) Ni(2) S(10) 93.72(3) yes . .
S(6) Ni(2) S(10) 86.28(3) yes . 2_666
S(6) Ni(2) S(10) 86.28(3) yes 2_666 .
S(6) Ni(2) S(10) 93.72(3) yes 2_666 2_666
S(10) Ni(2) S(10) 180.00(5) yes . 2_666
Ni(1) S(1) C(1) 101.63(12) yes . .
C(1) S(2) C(2) 97.75(16) yes . .
C(2) S(4) C(3) 98.43(14) yes . .
Ni(1) S(5) C(3) 102.38(10) yes . .
Ni(2) S(6) C(4) 101.77(11) yes . .
C(4) S(7) C(5) 97.25(15) yes . .
C(5) S(9) C(6) 97.51(16) yes . .
Ni(2) S(10) C(6) 101.44(11) yes . .
C(13) O(1) C(32) 113.5(2) yes . .
C(14) O(2) C(15) 111.2(3) yes . .
C(16) O(3) C(17) 113.23(19) yes . .
C(22) O(4) C(23) 113.0(3) yes . .
C(24) O(5) C(25) 112.7(3) yes . .
C(26) O(6) C(27) 112.6(3) yes . .
N(2) N(2) C(10) 113.2(3) yes 2_756 .
S(1) C(1) S(2) 122.6(2) yes . .
S(1) C(1) C(3) 121.0(3) yes . .
S(2) C(1) C(3) 116.36(19) yes . .
S(2) C(2) S(3) 122.6(2) yes . .
S(2) C(2) S(4) 112.35(16) yes . .
S(3) C(2) S(4) 125.02(16) yes . .
S(4) C(3) S(5) 123.95(19) yes . .
S(4) C(3) C(1) 115.0(3) yes . .
S(5) C(3) C(1) 120.99(19) yes . .
S(6) C(4) S(7) 122.5(2) yes . .
S(6) C(4) C(6) 121.0(2) yes . .
S(7) C(4) C(6) 116.5(2) yes . .
S(7) C(5) S(8) 123.0(2) yes . .
S(7) C(5) S(9) 113.36(16) yes . .
S(8) C(5) S(9) 123.6(3) yes . .
S(9) C(6) S(10) 122.5(2) yes . .
S(9) C(6) C(4) 115.4(2) yes . .
S(10) C(6) C(4) 122.1(2) yes . .
N(1) C(7) C(8) 119.1(3) yes . .
N(1) C(7) C(12) 118.9(3) yes . .
C(8) C(7) C(12) 122.0(3) yes . .
C(7) C(8) C(9) 119.1(3) yes . .
C(8) C(9) C(10) 119.7(3) yes . .
N(2) C(10) C(9) 114.7(3) yes . .
N(2) C(10) C(11) 124.7(3) yes . .
C(9) C(10) C(11) 120.6(3) yes . .
C(10) C(11) C(12) 119.4(3) yes . .
C(7) C(12) C(11) 119.1(3) yes . .
O(1) C(13) C(14) 107.7(2) yes . .
O(2) C(14) C(13) 109.2(3) yes . .
O(2) C(15) C(16) 111.2(3) yes . .
O(3) C(16) C(15) 108.6(3) yes . .
O(3) C(17) C(18) 108.8(3) yes . .
O(3) C(17) C(22) 111.5(3) yes . .
C(18) C(17) C(22) 111.7(3) yes . .
C(17) C(18) C(19) 109.3(3) yes . .
C(18) C(19) C(20) 111.7(3) yes . .
C(19) C(20) C(21) 111.4(3) yes . .
C(20) C(21) C(22) 108.7(3) yes . .
O(4) C(22) C(17) 106.5(3) yes . .
O(4) C(22) C(21) 113.2(3) yes . .
C(17) C(22) C(21) 109.0(3) yes . .
O(4) C(23) C(24) 109.3(3) yes . .
O(5) C(24) C(23) 110.9(3) yes . .
O(5) C(25) C(26) 108.5(3) yes . .
O(6) C(26) C(25) 108.3(3) yes . .
O(6) C(27) C(28) 112.3(3) yes . .
O(6) C(27) C(32) 106.8(3) yes . .
C(28) C(27) C(32) 109.4(3) yes . .
C(27) C(28) C(29) 109.6(3) yes . .
C(28) C(29) C(30) 110.7(3) yes . .
C(29) C(30) C(31) 110.3(3) yes . .
C(30) C(31) C(32) 110.1(3) yes . .
O(1) C(32) C(27) 111.0(3) yes . .
O(1) C(32) C(31) 107.6(3) yes . .
C(27) C(32) C(31) 112.4(3) yes . .
C(7) N(1) H(1) 109.476 no . .
C(7) N(1) H(2) 109.474 no . .
C(7) N(1) H(3) 109.470 no . .
H(1) N(1) H(2) 109.465 no . .
H(1) N(1) H(3) 109.472 no . .
H(2) N(1) H(3) 109.470 no . .
C(7) C(8) H(4) 120.436 no . .
C(9) C(8) H(4) 120.434 no . .
C(8) C(9) H(5) 120.131 no . .
C(10) C(9) H(5) 120.133 no . .
C(10) C(11) H(6) 120.277 no . .
C(12) C(11) H(6) 120.279 no . .
C(7) C(12) H(7) 120.455 no . .
C(11) C(12) H(7) 120.452 no . .
O(1) C(13) H(8) 110.170 no . .
O(1) C(13) H(9) 110.170 no . .
C(14) C(13) H(8) 110.173 no . .
C(14) C(13) H(9) 110.177 no . .
H(8) C(13) H(9) 108.471 no . .
O(2) C(14) H(10) 109.851 no . .
O(2) C(14) H(11) 109.851 no . .
C(13) C(14) H(10) 109.851 no . .
C(13) C(14) H(11) 109.848 no . .
H(10) C(14) H(11) 108.275 no . .
O(2) C(15) H(12) 109.388 no . .
O(2) C(15) H(13) 109.392 no . .
C(16) C(15) H(12) 109.389 no . .
C(16) C(15) H(13) 109.387 no . .
H(12) C(15) H(13) 108.010 no . .
O(3) C(16) H(14) 109.959 no . .
O(3) C(16) H(15) 109.963 no . .
C(15) C(16) H(14) 109.964 no . .
C(15) C(16) H(15) 109.958 no . .
H(14) C(16) H(15) 108.348 no . .
O(3) C(17) H(16) 108.248 no . .
C(18) C(17) H(16) 108.248 no . .
C(22) C(17) H(16) 108.251 no . .
C(17) C(18) H(17) 109.809 no . .
C(17) C(18) H(18) 109.806 no . .
C(19) C(18) H(17) 109.807 no . .
C(19) C(18) H(18) 109.807 no . .
H(17) C(18) H(18) 108.255 no . .
C(18) C(19) H(19) 109.277 no . .
C(18) C(19) H(20) 109.276 no . .
C(20) C(19) H(19) 109.276 no . .
C(20) C(19) H(20) 109.277 no . .
H(19) C(19) H(20) 107.945 no . .
C(19) C(20) H(21) 109.354 no . .
C(19) C(20) H(22) 109.352 no . .
C(21) C(20) H(21) 109.359 no . .
C(21) C(20) H(22) 109.357 no . .
H(21) C(20) H(22) 107.992 no . .
C(20) C(21) H(23) 109.947 no . .
C(20) C(21) H(24) 109.950 no . .
C(22) C(21) H(23) 109.949 no . .
C(22) C(21) H(24) 109.944 no . .
H(23) C(21) H(24) 108.337 no . .
O(4) C(22) H(25) 109.341 no . .
C(17) C(22) H(25) 109.343 no . .
C(21) C(22) H(25) 109.345 no . .
O(4) C(23) H(26) 109.804 no . .
O(4) C(23) H(27) 109.807 no . .
C(24) C(23) H(26) 109.810 no . .
C(24) C(23) H(27) 109.806 no . .
H(26) C(23) H(27) 108.251 no . .
O(5) C(24) H(28) 109.465 no . .
O(5) C(24) H(29) 109.467 no . .
C(23) C(24) H(28) 109.465 no . .
C(23) C(24) H(29) 109.467 no . .
H(28) C(24) H(29) 108.050 no . .
O(5) C(25) H(30) 109.985 no . .
O(5) C(25) H(31) 109.991 no . .
C(26) C(25) H(30) 109.990 no . .
C(26) C(25) H(31) 109.990 no . .
H(30) C(25) H(31) 108.365 no . .
O(6) C(26) H(32) 110.025 no . .
O(6) C(26) H(33) 110.034 no . .
C(25) C(26) H(32) 110.034 no . .
C(25) C(26) H(33) 110.029 no . .
H(32) C(26) H(33) 108.388 no . .
O(6) C(27) H(34) 109.430 no . .
C(28) C(27) H(34) 109.424 no . .
C(32) C(27) H(34) 109.430 no . .
C(27) C(28) H(35) 109.741 no . .
C(27) C(28) H(36) 109.746 no . .
C(29) C(28) H(35) 109.740 no . .
C(29) C(28) H(36) 109.744 no . .
H(35) C(28) H(36) 108.218 no . .
C(28) C(29) H(37) 109.506 no . .
C(28) C(29) H(38) 109.505 no . .
C(30) C(29) H(37) 109.510 no . .
C(30) C(29) H(38) 109.508 no . .
H(37) C(29) H(38) 108.076 no . .
C(29) C(30) H(39) 109.584 no . .
C(29) C(30) H(40) 109.581 no . .
C(31) C(30) H(39) 109.585 no . .
C(31) C(30) H(40) 109.589 no . .
H(39) C(30) H(40) 108.124 no . .
C(30) C(31) H(41) 109.640 no . .
C(30) C(31) H(42) 109.635 no . .
C(32) C(31) H(41) 109.635 no . .
C(32) C(31) H(42) 109.634 no . .
H(41) C(31) H(42) 108.155 no . .
O(1) C(32) H(43) 108.584 no . .
C(27) C(32) H(43) 108.585 no . .
C(31) C(32) H(43) 108.588 no . .

loop_
_geom_bond_atom_site_label_1
_geom_bond_atom_site_label_2
_geom_bond_distance
_geom_bond_publ_flag
_geom_bond_site_symmetry_2
Ni(1) S(1) 2.1706(9) yes .
Ni(1) S(1) 2.1706(9) yes 2_566
Ni(1) S(5) 2.1529(7) yes .
Ni(1) S(5) 2.1529(7) yes 2_566
Ni(2) S(6) 2.1630(8) yes .
Ni(2) S(6) 2.1630(8) yes 2_666
Ni(2) S(10) 2.1662(8) yes .
Ni(2) S(10) 2.1662(8) yes 2_666
S(1) C(1) 1.727(3) yes .
S(2) C(1) 1.734(4) yes .
S(2) C(2) 1.740(3) yes .
S(3) C(2) 1.637(3) yes .
S(4) C(2) 1.736(4) yes .
S(4) C(3) 1.734(3) yes .
S(5) C(3) 1.716(4) yes .
S(6) C(4) 1.720(3) yes .
S(7) C(4) 1.751(3) yes .
S(7) C(5) 1.730(4) yes .
S(8) C(5) 1.649(3) yes .
S(9) C(5) 1.738(4) yes .
S(9) C(6) 1.754(3) yes .
S(10) C(6) 1.712(3) yes .
O(1) C(13) 1.435(3) yes .
O(1) C(32) 1.441(4) yes .
O(2) C(14) 1.421(4) yes .
O(2) C(15) 1.424(4) yes .
O(3) C(16) 1.432(3) yes .
O(3) C(17) 1.435(4) yes .
O(4) C(22) 1.438(4) yes .
O(4) C(23) 1.415(5) yes .
O(5) C(24) 1.435(4) yes .
O(5) C(25) 1.424(4) yes .
O(6) C(26) 1.434(4) yes .
O(6) C(27) 1.428(4) yes .
N(1) C(7) 1.470(3) yes .
N(2) N(2) 1.263(4) yes 2_756
N(2) C(10) 1.429(4) yes .
C(1) C(3) 1.383(5) yes .
C(4) C(6) 1.364(5) yes .
C(7) C(8) 1.376(5) yes .
C(7) C(12) 1.380(4) yes .
C(8) C(9) 1.390(4) yes .
C(9) C(10) 1.397(4) yes .
C(10) C(11) 1.385(5) yes .
C(11) C(12) 1.400(4) yes .
C(13) C(14) 1.501(5) yes .
C(15) C(16) 1.497(5) yes .
C(17) C(18) 1.523(4) yes .
C(17) C(22) 1.527(6) yes .
C(18) C(19) 1.539(5) yes .
C(19) C(20) 1.510(7) yes .
C(20) C(21) 1.543(5) yes .
C(21) C(22) 1.531(5) yes .
C(23) C(24) 1.485(5) yes .
C(25) C(26) 1.501(4) yes .
C(27) C(28) 1.539(5) yes .
C(27) C(32) 1.521(5) yes .
C(28) C(29) 1.533(5) yes .
C(29) C(30) 1.537(6) yes .
C(30) C(31) 1.542(5) yes .
C(31) C(32) 1.516(4) yes .
N(1) H(1) 0.910 no .
N(1) H(2) 0.910 no .
N(1) H(3) 0.910 no .
C(8) H(4) 0.950 no .
C(9) H(5) 0.950 no .
C(11) H(6) 0.950 no .
C(12) H(7) 0.950 no .
C(13) H(8) 0.990 no .
C(13) H(9) 0.990 no .
C(14) H(10) 0.990 no .
C(14) H(11) 0.990 no .
C(15) H(12) 0.990 no .
C(15) H(13) 0.990 no .
C(16) H(14) 0.990 no .
C(16) H(15) 0.990 no .
C(17) H(16) 1.000 no .
C(18) H(17) 0.990 no .
C(18) H(18) 0.990 no .
C(19) H(19) 0.990 no .
C(19) H(20) 0.990 no .
C(20) H(21) 0.990 no .
C(20) H(22) 0.990 no .
C(21) H(23) 0.990 no .
C(21) H(24) 0.990 no .
C(22) H(25) 1.000 no .
C(23) H(26) 0.990 no .
C(23) H(27) 0.990 no .
C(24) H(28) 0.990 no .
C(24) H(29) 0.990 no .
C(25) H(30) 0.990 no .
C(25) H(31) 0.990 no .
C(26) H(32) 0.990 no .
C(26) H(33) 0.990 no .
C(27) H(34) 1.000 no .
C(28) H(35) 0.990 no .
C(28) H(36) 0.990 no .
C(29) H(37) 0.990 no .
C(29) H(38) 0.990 no .
C(30) H(39) 0.990 no .
C(30) H(40) 0.990 no .
C(31) H(41) 0.990 no .
C(31) H(42) 0.990 no .
C(32) H(43) 1.000 no .

loop_
_geom_contact_atom_site_label_1
_geom_contact_atom_site_label_2
_geom_contact_distance
_geom_contact_publ_flag
_geom_contact_site_symmetry_2
Ni(1) C(1) 3.034(3) no 2_566
Ni(1) C(3) 3.027(3) no 2_566
Ni(2) C(4) 3.025(3) no 2_666
Ni(2) C(6) 3.016(3) no 2_666
O(1) O(2) 2.860(3) no .
O(1) O(6) 2.773(4) no .
O(2) O(3) 2.858(3) no .
O(3) O(4) 2.814(4) no .
O(4) O(5) 2.787(4) no .
O(4) C(18) 2.880(5) no .
O(4) C(19) 3.472(5) no .
O(4) C(20) 2.931(4) no .
O(5) O(6) 2.847(3) no .
O(6) C(29) 2.943(4) no .
O(6) C(30) 3.515(4) no .
O(6) C(31) 2.903(4) no .
N(2) C(9) 3.486(3) no 2_756
N(2) C(11) 2.724(4) no 2_756
C(7) C(10) 2.752(4) no .
C(8) C(11) 2.791(4) no .
C(9) C(12) 2.785(5) no .
C(10) C(10) 3.551(4) no 2_756
C(13) C(27) 3.111(5) no .
C(16) C(22) 3.128(5) no .
C(17) C(20) 2.909(5) no .
C(18) C(21) 2.968(6) no .
C(19) C(22) 2.938(5) no .
C(20) C(23) 3.483(6) no .
C(21) C(23) 2.913(6) no .
C(26) C(28) 3.067(5) no .
C(27) C(30) 2.957(4) no .
C(28) C(31) 2.958(6) no .
C(29) C(32) 2.919(5) no .
S(2) O(3) 3.465(3) no 1_455
S(2) C(16) 3.577(4) no 1_455
S(3) C(15) 3.515(4) no 1_455
S(5) S(7) 3.5769(12) no .
S(7) S(5) 3.5769(12) no .
O(1) N(1) 2.805(3) no .
O(1) C(7) 3.530(3) no .
O(2) N(1) 2.979(3) no .
O(2) C(16) 3.595(4) no 2_665
O(3) S(2) 3.465(3) no 1_655
O(3) N(1) 2.864(3) no .
O(3) C(7) 3.423(3) no .
O(3) C(8) 3.507(3) no .
O(4) N(1) 3.006(3) no .
O(4) C(7) 3.560(4) no .
O(5) N(1) 2.859(4) no .
O(6) N(1) 3.002(4) no .
N(1) O(1) 2.805(3) no .
N(1) O(2) 2.979(3) no .
N(1) O(3) 2.864(3) no .
N(1) O(4) 3.006(3) no .
N(1) O(5) 2.859(4) no .
N(1) O(6) 3.002(4) no .
N(2) C(28) 3.584(5) no 1_655
C(4) C(14) 3.395(5) no .
C(6) C(14) 3.476(5) no .
C(7) O(1) 3.530(3) no .
C(7) O(3) 3.423(3) no .
C(7) O(4) 3.560(4) no .
C(8) O(3) 3.507(3) no .
C(14) C(4) 3.395(5) no .
C(14) C(6) 3.476(5) no .
C(15) S(3) 3.515(4) no 1_655
C(16) S(2) 3.577(4) no 1_655
C(16) O(2) 3.595(4) no 2_665
C(28) N(2) 3.584(5) no 1_455
C(30) C(30) 3.542(5) no 2_656
O(1) H(10) 3.2262 no .
O(1) H(11) 2.5080 no .
O(1) H(34) 2.6630 no .
O(1) H(41) 2.5875 no .
O(1) H(42) 2.5778 no .
O(2) H(8) 3.2332 no .
O(2) H(9) 2.5307 no .
O(2) H(14) 2.5993 no .
O(2) H(15) 3.2574 no .
O(3) H(12) 2.5528 no .
O(3) H(13) 3.2326 no .
O(3) H(17) 2.6148 no .
O(3) H(18) 2.6066 no .
O(3) H(25) 2.6468 no .
O(4) H(14) 3.5308 no .
O(4) H(16) 3.2369 no .
O(4) H(17) 2.5788 no .
O(4) H(21) 2.6115 no .
O(4) H(23) 3.3163 no .
O(4) H(24) 2.7152 no .
O(4) H(28) 3.2187 no .
O(4) H(29) 2.5932 no .
O(5) H(26) 3.2559 no .
O(5) H(27) 2.6351 no .
O(5) H(32) 2.5286 no .
O(5) H(33) 3.2291 no .
O(6) H(9) 3.4354 no .
O(6) H(30) 2.5306 no .
O(6) H(31) 3.2357 no .
O(6) H(35) 3.3035 no .
O(6) H(36) 2.6910 no .
O(6) H(37) 2.6279 no .
O(6) H(42) 2.6121 no .
O(6) H(43) 3.2298 no .
N(1) H(4) 2.6146 no .
N(1) H(7) 2.6145 no .
N(2) H(5) 2.5171 no .
N(2) H(6) 2.7005 no .
N(2) H(6) 2.4785 no 2_756
C(7) H(5) 3.2449 no .
C(7) H(6) 3.2577 no .
C(8) H(1) 2.8527 no .
C(8) H(2) 3.1536 no .
C(8) H(3) 2.5241 no .
C(8) H(7) 3.2649 no .
C(9) H(6) 3.2747 no .
C(10) H(4) 3.2713 no .
C(10) H(7) 3.2665 no .
C(11) H(5) 3.2720 no .
C(12) H(1) 2.8665 no .
C(12) H(2) 2.5151 no .
C(12) H(3) 3.1490 no .
C(12) H(4) 3.2653 no .
C(13) H(34) 2.8483 no .
C(13) H(43) 2.4743 no .
C(14) H(12) 2.4829 no .
C(14) H(13) 2.6201 no .
C(15) H(10) 2.5644 no .
C(15) H(11) 2.5516 no .
C(16) H(16) 2.4462 no .
C(16) H(25) 2.8539 no .
C(17) H(14) 2.6783 no .
C(17) H(15) 2.5498 no .
C(17) H(19) 2.7365 no .
C(17) H(20) 3.3518 no .
C(17) H(21) 3.2603 no .
C(17) H(23) 2.6896 no .
C(17) H(24) 3.3518 no .
C(18) H(21) 2.7514 no .
C(18) H(22) 3.3733 no .
C(18) H(23) 3.2927 no .
C(18) H(25) 3.3805 no .
C(19) H(16) 2.6870 no .
C(19) H(23) 2.7425 no .
C(19) H(24) 3.3722 no .
C(20) H(16) 3.2059 no .
C(20) H(17) 2.7739 no .
C(20) H(18) 3.3702 no .
C(20) H(25) 3.3677 no .
C(20) H(26) 3.0178 no .
C(21) H(16) 2.6497 no .
C(21) H(17) 3.3458 no .
C(21) H(19) 2.7477 no .
C(21) H(20) 3.3732 no .
C(21) H(26) 2.6225 no .
C(21) H(27) 3.1228 no .
C(22) H(14) 2.9005 no .
C(22) H(15) 3.4499 no .
C(22) H(17) 2.7519 no .
C(22) H(18) 3.3754 no .
C(22) H(19) 3.3137 no .
C(22) H(21) 2.7025 no .
C(22) H(22) 3.3563 no .
C(22) H(26) 2.6479 no .
C(22) H(27) 2.5362 no .
C(23) H(21) 3.0084 no .
C(23) H(24) 2.6341 no .
C(23) H(25) 2.6226 no .
C(24) H(30) 2.6431 no .
C(24) H(31) 2.5523 no .
C(25) H(28) 2.4656 no .
C(25) H(29) 2.7318 no .
C(26) H(34) 2.5012 no .
C(26) H(36) 2.8006 no .
C(26) H(37) 3.3545 no .
C(27) H(8) 3.4239 no .
C(27) H(9) 2.8927 no .
C(27) H(32) 2.6601 no .
C(27) H(33) 2.5416 no .
C(27) H(37) 2.7140 no .
C(27) H(38) 3.3684 no .
C(27) H(40) 3.3175 no .
C(27) H(41) 3.3715 no .
C(27) H(42) 2.7550 no .
C(28) H(32) 3.5572 no .
C(28) H(33) 2.7091 no .
C(28) H(39) 3.3784 no .
C(28) H(40) 2.7457 no .
C(28) H(42) 3.3277 no .
C(28) H(43) 2.6891 no .
C(29) H(33) 3.4770 no .
C(29) H(34) 3.3754 no .
C(29) H(41) 3.3812 no .
C(29) H(42) 2.7616 no .
C(29) H(43) 3.2501 no .
C(30) H(35) 2.7341 no .
C(30) H(36) 3.3805 no .
C(30) H(43) 2.7120 no .
C(31) H(34) 3.3781 no .
C(31) H(35) 3.2859 no .
C(31) H(37) 2.7446 no .
C(31) H(38) 3.3818 no .
C(32) H(8) 2.5594 no .
C(32) H(9) 2.7010 no .
C(32) H(35) 2.7088 no .
C(32) H(36) 3.3555 no .
C(32) H(37) 3.2557 no .
C(32) H(39) 3.3592 no .
C(32) H(40) 2.7432 no .
H(1) H(4) 2.9355 no .
H(1) H(7) 2.9571 no .
H(2) H(4) 3.4207 no .
H(2) H(7) 2.3702 no .
H(3) H(4) 2.3861 no .
H(3) H(7) 3.4114 no .
H(4) H(5) 2.3477 no .
H(6) H(7) 2.3608 no .
H(8) H(10) 2.3134 no .
H(8) H(11) 2.4223 no .
H(8) H(34) 3.1452 no .
H(8) H(43) 2.2281 no .
H(9) H(10) 2.4261 no .
H(9) H(11) 2.8608 no .
H(9) H(34) 2.3518 no .
H(9) H(43) 2.8133 no .
H(10) H(12) 2.7557 no .
H(10) H(13) 2.4472 no .
H(11) H(12) 2.2849 no .
H(11) H(13) 2.9480 no .
H(12) H(14) 2.8552 no .
H(12) H(15) 2.3792 no .
H(13) H(14) 2.3856 no .
H(13) H(15) 2.3225 no .
H(14) H(16) 2.7618 no .
H(14) H(25) 2.3409 no .
H(15) H(16) 2.2025 no .
H(15) H(25) 3.1873 no .
H(16) H(17) 2.8730 no .
H(16) H(18) 2.3586 no .
H(16) H(19) 2.5482 no .
H(16) H(20) 3.5993 no .
H(16) H(23) 2.4653 no .
H(16) H(24) 3.5578 no .
H(16) H(25) 2.3756 no .
H(17) H(19) 2.8830 no .
H(17) H(20) 2.3633 no .
H(17) H(21) 2.6364 no .
H(18) H(19) 2.3581 no .
H(18) H(20) 2.4126 no .
H(19) H(21) 2.8583 no .
H(19) H(22) 2.3372 no .
H(19) H(23) 2.5997 no .
H(20) H(21) 2.3380 no .
H(20) H(22) 2.3677 no .
H(21) H(23) 2.8905 no .
H(21) H(24) 2.3867 no .
H(21) H(26) 2.4997 no .
H(22) H(23) 2.3928 no .
H(22) H(24) 2.3985 no .
H(22) H(26) 3.5447 no .
H(23) H(25) 2.3846 no .
H(23) H(26) 3.5558 no .
H(24) H(25) 2.3933 no .
H(24) H(26) 2.1459 no .
H(24) H(27) 2.7173 no .
H(25) H(26) 3.0286 no .
H(25) H(27) 2.3883 no .
H(26) H(28) 2.3458 no .
H(26) H(29) 2.3314 no .
H(27) H(28) 2.3349 no .
H(27) H(29) 2.8455 no .
H(28) H(30) 2.7596 no .
H(28) H(31) 2.2416 no .
H(29) H(30) 2.6287 no .
H(29) H(31) 3.0365 no .
H(30) H(32) 2.8624 no .
H(30) H(33) 2.4170 no .
H(30) H(37) 3.4075 no .
H(31) H(32) 2.4174 no .
H(31) H(33) 2.3208 no .
H(32) H(34) 2.4040 no .
H(32) H(36) 3.2939 no .
H(33) H(34) 2.6578 no .
H(33) H(35) 3.5397 no .
H(33) H(36) 2.1585 no .
H(33) H(37) 3.1340 no .
H(34) H(35) 2.3844 no .
H(34) H(36) 2.4034 no .
H(34) H(43) 2.3587 no .
H(35) H(37) 2.8823 no .
H(35) H(38) 2.3830 no .
H(35) H(40) 2.5844 no .
H(35) H(43) 2.5202 no .
H(36) H(37) 2.3805 no .
H(36) H(38) 2.3855 no .
H(36) H(43) 3.5923 no .
H(37) H(39) 2.3751 no .
H(37) H(40) 2.8838 no .
H(37) H(42) 2.6111 no .
H(38) H(39) 2.3952 no .
H(38) H(40) 2.3757 no .
H(39) H(41) 2.4127 no .
H(39) H(42) 2.3709 no .
H(40) H(41) 2.3704 no .
H(40) H(42) 2.8873 no .
H(40) H(43) 2.5732 no .
H(41) H(43) 2.3485 no .
H(42) H(43) 2.8689 no .
Ni(2) H(11) 3.2599 no .
Ni(2) H(11) 3.2599 no 2_666
S(1) H(5) 3.2989 no 1_455
S(1) H(8) 3.2087 no .
S(1) H(43) 3.1844 no .
S(2) H(12) 2.9024 no 1_455
S(2) H(15) 3.1698 no 1_455
S(2) H(18) 3.2657 no 1_455
S(2) H(19) 3.5217 no 2_665
S(2) H(22) 3.5508 no 2_665
S(2) H(23) 3.1413 no 2_665
S(3) H(12) 3.1903 no 1_455
S(3) H(13) 3.1372 no 1_455
S(3) H(15) 3.1287 no 1_455
S(3) H(19) 3.5948 no 2_665
S(3) H(22) 2.9648 no 2_665
S(3) H(28) 3.2130 no 1_465
S(3) H(30) 3.3033 no 1_465
S(3) H(31) 3.1723 no 1_465
S(3) H(31) 3.0750 no 2_565
S(3) H(32) 3.0421 no 2_565
S(4) H(7) 3.4583 no 1_465
S(4) H(29) 3.5653 no 1_465
S(4) H(30) 3.2053 no 1_465
S(4) H(40) 3.4134 no 2_566
S(5) H(40) 2.8682 no 2_566
S(5) H(43) 2.8568 no 2_566
S(6) H(4) 3.4871 no 2_666
S(6) H(5) 3.1283 no 2_666
S(6) H(8) 3.1676 no .
S(6) H(11) 3.1676 no .
S(7) H(5) 3.2240 no 2_666
S(7) H(6) 3.4005 no 1_465
S(7) H(10) 3.3644 no .
S(7) H(24) 3.4812 no 2_665
S(8) H(6) 3.5736 no 1_465
S(8) H(20) 3.1646 no 1_465
S(8) H(21) 2.9640 no 1_465
S(8) H(24) 3.4449 no 2_665
S(8) H(26) 2.8576 no 2_665
S(8) H(33) 3.1407 no 1_565
S(8) H(36) 3.0043 no 1_565
S(9) H(10) 3.5515 no .
S(9) H(27) 3.4174 no 2_665
S(9) H(30) 3.4210 no 1_565
S(9) H(33) 3.2302 no 1_565
S(9) H(36) 3.5308 no 1_565
S(9) H(37) 3.3463 no 1_565
S(10) H(11) 3.0122 no .
S(10) H(12) 3.5031 no .
S(10) H(41) 3.0439 no 2_666
O(1) H(1) 2.0064 no .
O(1) H(2) 3.4586 no .
O(1) H(3) 2.9326 no .
O(1) H(4) 3.5670 no .
O(2) H(1) 2.9026 no .
O(2) H(2) 3.4485 no .
O(2) H(3) 2.2855 no .
O(2) H(14) 2.6264 no 2_665
O(2) H(25) 2.7206 no 2_665
O(3) H(1) 3.5646 no .
O(3) H(2) 3.0342 no .
O(3) H(3) 2.0837 no .
O(3) H(4) 3.1772 no .
O(4) H(2) 2.3485 no .
O(4) H(3) 2.9861 no .
O(4) H(7) 3.5564 no .
O(4) H(13) 3.4106 no 2_665
O(5) H(1) 2.9958 no .
O(5) H(2) 2.0264 no .
O(5) H(3) 3.4043 no .
O(5) H(7) 3.0013 no .
O(5) H(13) 3.4767 no 2_665
O(6) H(1) 2.2973 no .
O(6) H(2) 2.9475 no .
N(1) H(17) 3.3544 no .
N(1) H(42) 3.2284 no .
N(2) H(35) 2.9526 no 1_655
N(2) H(38) 3.1689 no 1_655
N(2) H(38) 3.1371 no 2_656
C(1) H(23) 3.5278 no 2_665
C(2) H(12) 3.1412 no 1_455
C(2) H(15) 3.5792 no 1_455
C(2) H(22) 2.9052 no 2_665
C(3) H(40) 3.5222 no 2_566
C(4) H(5) 3.1183 no 2_666
C(4) H(8) 3.4358 no .
C(4) H(10) 3.0590 no .
C(4) H(11) 2.9304 no .
C(5) H(10) 3.5765 no .
C(5) H(24) 3.4182 no 2_665
C(5) H(26) 3.3477 no 2_665
C(5) H(27) 3.4128 no 2_665
C(5) H(33) 3.5526 no 1_565
C(5) H(36) 3.2804 no 1_565
C(6) H(10) 3.1618 no .
C(6) H(11) 2.8603 no .
C(7) H(17) 2.9169 no .
C(7) H(42) 3.0573 no .
C(8) H(17) 3.0997 no .
C(8) H(18) 3.5762 no .
C(8) H(42) 3.5850 no .
C(9) H(17) 3.5635 no .
C(9) H(35) 3.4801 no 1_655
C(9) H(38) 3.3971 no 2_656
C(10) H(35) 3.3437 no 1_655
C(10) H(38) 2.7982 no 2_656
C(11) H(38) 2.8542 no 2_656
C(11) H(39) 3.5915 no 2_656
C(11) H(40) 3.1712 no 2_656
C(12) H(17) 3.2424 no .
C(12) H(29) 3.2697 no .
C(12) H(38) 3.4827 no 2_656
C(12) H(39) 3.4739 no 2_656
C(12) H(40) 3.5608 no 2_656
C(12) H(42) 3.2861 no .
C(13) H(1) 3.0184 no .
C(13) H(3) 3.5263 no .
C(13) H(25) 3.3716 no 2_665
C(14) H(1) 3.3512 no .
C(14) H(3) 3.1940 no .
C(14) H(25) 2.8732 no 2_665
C(15) H(3) 2.8964 no .
C(15) H(14) 3.1529 no 2_665
C(15) H(25) 3.1764 no 2_665
C(15) H(27) 3.2507 no 2_665
C(16) H(3) 2.8725 no .
C(16) H(14) 3.1493 no 2_665
C(17) H(3) 3.1611 no .
C(19) H(32) 3.3030 no 1_655
C(19) H(33) 3.5237 no 1_655
C(19) H(34) 3.5818 no 1_655
C(21) H(10) 3.3857 no 2_665
C(22) H(2) 3.4533 no .
C(22) H(3) 3.5619 no .
C(22) H(10) 3.1965 no 2_665
C(22) H(13) 3.4657 no 2_665
C(23) H(2) 3.0402 no .
C(23) H(13) 3.1467 no 2_665
C(24) H(2) 2.7739 no .
C(24) H(7) 3.1452 no .
C(25) H(1) 3.5656 no .
C(25) H(2) 3.0746 no .
C(25) H(7) 3.4396 no .
C(26) H(1) 3.2867 no .
C(26) H(2) 3.4004 no .
C(26) H(20) 3.0002 no 1_455
C(27) H(1) 3.0393 no .
C(27) H(20) 3.5488 no 1_455
C(29) H(39) 3.0369 no 2_656
C(29) H(42) 3.4432 no 2_656
C(30) H(6) 3.4730 no 2_656
C(30) H(37) 3.2795 no 2_656
C(30) H(39) 2.8275 no 2_656
C(30) H(42) 3.2384 no 2_656
C(31) H(1) 3.1243 no .
C(31) H(37) 3.4671 no 2_656
C(31) H(39) 3.0054 no 2_656
C(32) H(1) 2.7863 no .
H(1) O(1) 2.0064 no .
H(1) O(2) 2.9026 no .
H(1) O(3) 3.5646 no .
H(1) O(5) 2.9958 no .
H(1) O(6) 2.2973 no .
H(1) C(13) 3.0184 no .
H(1) C(14) 3.3512 no .
H(1) C(25) 3.5656 no .
H(1) C(26) 3.2867 no .
H(1) C(27) 3.0393 no .
H(1) C(31) 3.1243 no .
H(1) C(32) 2.7863 no .
H(1) H(9) 3.1915 no .
H(1) H(11) 3.4982 no .
H(1) H(32) 3.4367 no .
H(1) H(34) 3.4122 no .
H(1) H(41) 3.5406 no .
H(1) H(42) 2.6034 no .
H(2) O(1) 3.4586 no .
H(2) O(2) 3.4485 no .
H(2) O(3) 3.0342 no .
H(2) O(4) 2.3485 no .
H(2) O(5) 2.0264 no .
H(2) O(6) 2.9475 no .
H(2) C(22) 3.4533 no .
H(2) C(23) 3.0402 no .
H(2) C(24) 2.7739 no .
H(2) C(25) 3.0746 no .
H(2) C(26) 3.4004 no .
H(2) H(17) 3.3106 no .
H(2) H(27) 3.4590 no .
H(2) H(29) 2.8660 no .
H(2) H(30) 3.2914 no .
H(2) H(32) 3.5203 no .
H(3) O(1) 2.9326 no .
H(3) O(2) 2.2855 no .
H(3) O(3) 2.0837 no .
H(3) O(4) 2.9861 no .
H(3) O(5) 3.4043 no .
H(3) C(13) 3.5263 no .
H(3) C(14) 3.1940 no .
H(3) C(15) 2.8964 no .
H(3) C(16) 2.8725 no .
H(3) C(17) 3.1611 no .
H(3) C(22) 3.5619 no .
H(3) H(11) 3.2700 no .
H(3) H(12) 3.0769 no .
H(3) H(14) 3.1337 no .
H(3) H(17) 3.2012 no .
H(4) S(6) 3.4871 no 2_666
H(4) O(1) 3.5670 no .
H(4) O(3) 3.1772 no .
H(4) H(11) 3.2685 no .
H(4) H(12) 3.2863 no .
H(4) H(17) 3.4305 no .
H(4) H(18) 3.5697 no .
H(5) S(1) 3.2989 no 1_655
H(5) S(6) 3.1283 no 2_666
H(5) S(7) 3.2240 no 2_666
H(5) C(4) 3.1183 no 2_666
H(5) H(35) 3.2870 no 1_655
H(6) S(7) 3.4005 no 1_645
H(6) S(8) 3.5736 no 1_645
H(6) C(30) 3.4730 no 2_656
H(6) H(38) 3.0346 no 2_656
H(6) H(40) 2.7879 no 2_656
H(7) S(4) 3.4583 no 1_645
H(7) O(4) 3.5564 no .
H(7) O(5) 3.0013 no .
H(7) C(24) 3.1452 no .
H(7) C(25) 3.4396 no .
H(7) H(29) 2.4836 no .
H(7) H(30) 2.9439 no .
H(7) H(39) 3.4121 no 2_656
H(7) H(40) 3.4931 no 2_656
H(7) H(42) 3.4540 no .
H(8) S(1) 3.2087 no .
H(8) S(6) 3.1676 no .
H(8) C(4) 3.4358 no .
H(9) H(1) 3.1915 no .
H(9) H(14) 3.3942 no 2_665
H(9) H(16) 3.5464 no 2_665
H(9) H(23) 3.2110 no 2_665
H(9) H(25) 2.9271 no 2_665
H(10) S(7) 3.3644 no .
H(10) S(9) 3.5515 no .
H(10) C(4) 3.0590 no .
H(10) C(5) 3.5765 no .
H(10) C(6) 3.1618 no .
H(10) C(21) 3.3857 no 2_665
H(10) C(22) 3.1965 no 2_665
H(10) H(23) 3.3930 no 2_665
H(10) H(24) 3.0230 no 2_665
H(10) H(25) 2.3760 no 2_665
H(10) H(27) 2.8633 no 2_665
H(11) Ni(2) 3.2599 no .
H(11) S(6) 3.1676 no .
H(11) S(10) 3.0122 no .
H(11) C(4) 2.9304 no .
H(11) C(6) 2.8603 no .
H(11) H(1) 3.4982 no .
H(11) H(3) 3.2700 no .
H(11) H(4) 3.2685 no .
H(12) S(2) 2.9024 no 1_655
H(12) S(3) 3.1903 no 1_655
H(12) S(10) 3.5031 no .
H(12) C(2) 3.1412 no 1_655
H(12) H(3) 3.0769 no .
H(12) H(4) 3.2863 no .
H(13) S(3) 3.1372 no 1_655
H(13) O(4) 3.4106 no 2_665
H(13) O(5) 3.4767 no 2_665
H(13) C(22) 3.4657 no 2_665
H(13) C(23) 3.1467 no 2_665
H(13) H(14) 3.1826 no 2_665
H(13) H(25) 2.6919 no 2_665
H(13) H(27) 2.3054 no 2_665
H(14) O(2) 2.6264 no 2_665
H(14) C(15) 3.1529 no 2_665
H(14) C(16) 3.1493 no 2_665
H(14) H(3) 3.1337 no .
H(14) H(9) 3.3942 no 2_665
H(14) H(13) 3.1826 no 2_665
H(14) H(14) 2.4126 no 2_665
H(15) S(2) 3.1698 no 1_655
H(15) S(3) 3.1287 no 1_655
H(15) C(2) 3.5792 no 1_655
H(15) H(19) 3.2864 no 2_765
H(15) H(32) 3.1553 no 2_665
H(16) H(9) 3.5464 no 2_665
H(16) H(19) 3.2031 no 2_765
H(17) N(1) 3.3544 no .
H(17) C(7) 2.9169 no .
H(17) C(8) 3.0997 no .
H(17) C(9) 3.5635 no .
H(17) C(12) 3.2424 no .
H(17) H(2) 3.3106 no .
H(17) H(3) 3.2012 no .
H(17) H(4) 3.4305 no .
H(18) S(2) 3.2657 no 1_655
H(18) C(8) 3.5762 no .
H(18) H(4) 3.5697 no .
H(18) H(34) 3.3505 no 1_655
H(19) S(2) 3.5217 no 2_665
H(19) S(3) 3.5948 no 2_665
H(19) H(15) 3.2864 no 2_765
H(19) H(16) 3.2031 no 2_765
H(19) H(32) 3.1628 no 1_655
H(19) H(34) 3.5777 no 1_655
H(20) S(8) 3.1646 no 1_645
H(20) C(26) 3.0002 no 1_655
H(20) C(27) 3.5488 no 1_655
H(20) H(32) 2.5661 no 1_655
H(20) H(33) 2.5594 no 1_655
H(20) H(34) 2.9067 no 1_655
H(20) H(36) 3.0531 no 1_655
H(21) S(8) 2.9640 no 1_645
H(21) H(26) 3.5229 no 2_755
H(22) S(2) 3.5508 no 2_665
H(22) S(3) 2.9648 no 2_665
H(22) C(2) 2.9052 no 2_665
H(22) H(28) 3.2931 no 2_755
H(22) H(29) 3.2327 no 2_755
H(23) S(2) 3.1413 no 2_665
H(23) C(1) 3.5278 no 2_665
H(23) H(9) 3.2110 no 2_665
H(23) H(10) 3.3930 no 2_665
H(24) S(7) 3.4812 no 2_665
H(24) S(8) 3.4449 no 2_665
H(24) C(5) 3.4182 no 2_665
H(24) H(10) 3.0230 no 2_665
H(25) O(2) 2.7206 no 2_665
H(25) C(13) 3.3716 no 2_665
H(25) C(14) 2.8732 no 2_665
H(25) C(15) 3.1764 no 2_665
H(25) H(9) 2.9271 no 2_665
H(25) H(10) 2.3760 no 2_665
H(25) H(13) 2.6919 no 2_665
H(26) S(8) 2.8576 no 2_665
H(26) C(5) 3.3477 no 2_665
H(26) H(21) 3.5229 no 2_755
H(27) S(9) 3.4174 no 2_665
H(27) C(5) 3.4128 no 2_665
H(27) C(15) 3.2507 no 2_665
H(27) H(2) 3.4590 no .
H(27) H(10) 2.8633 no 2_665
H(27) H(13) 2.3054 no 2_665
H(28) S(3) 3.2130 no 1_645
H(28) H(22) 3.2931 no 2_755
H(28) H(31) 2.8559 no 2_655
H(29) S(4) 3.5653 no 1_645
H(29) C(12) 3.2697 no .
H(29) H(2) 2.8660 no .
H(29) H(7) 2.4836 no .
H(29) H(22) 3.2327 no 2_755
H(30) S(3) 3.3033 no 1_645
H(30) S(4) 3.2053 no 1_645
H(30) S(9) 3.4210 no 1_545
H(30) H(2) 3.2914 no .
H(30) H(7) 2.9439 no .
H(31) S(3) 3.1723 no 1_645
H(31) S(3) 3.0750 no 2_565
H(31) H(28) 2.8559 no 2_655
H(31) H(31) 2.7683 no 2_655
H(32) S(3) 3.0421 no 2_565
H(32) C(19) 3.3030 no 1_455
H(32) H(1) 3.4367 no .
H(32) H(2) 3.5203 no .
H(32) H(15) 3.1553 no 2_665
H(32) H(19) 3.1628 no 1_455
H(32) H(20) 2.5661 no 1_455
H(33) S(8) 3.1407 no 1_545
H(33) S(9) 3.2302 no 1_545
H(33) C(5) 3.5526 no 1_545
H(33) C(19) 3.5237 no 1_455
H(33) H(20) 2.5594 no 1_455
H(34) C(19) 3.5818 no 1_455
H(34) H(1) 3.4122 no .
H(34) H(18) 3.3505 no 1_455
H(34) H(19) 3.5777 no 1_455
H(34) H(20) 2.9067 no 1_455
H(35) N(2) 2.9526 no 1_455
H(35) C(9) 3.4801 no 1_455
H(35) C(10) 3.3437 no 1_455
H(35) H(5) 3.2870 no 1_455
H(36) S(8) 3.0043 no 1_545
H(36) S(9) 3.5308 no 1_545
H(36) C(5) 3.2804 no 1_545
H(36) H(20) 3.0531 no 1_455
H(37) S(9) 3.3463 no 1_545
H(37) C(30) 3.2795 no 2_656
H(37) C(31) 3.4671 no 2_656
H(37) H(39) 2.4296 no 2_656
H(37) H(41) 3.2779 no 2_656
H(37) H(42) 3.2590 no 2_656
H(38) N(2) 3.1689 no 1_455
H(38) N(2) 3.1371 no 2_656
H(38) C(9) 3.3971 no 2_656
H(38) C(10) 2.7982 no 2_656
H(38) C(11) 2.8542 no 2_656
H(38) C(12) 3.4827 no 2_656
H(38) H(6) 3.0346 no 2_656
H(38) H(39) 3.5004 no 2_656
H(38) H(42) 3.2392 no 2_656
H(39) C(11) 3.5915 no 2_656
H(39) C(12) 3.4739 no 2_656
H(39) C(29) 3.0369 no 2_656
H(39) C(30) 2.8275 no 2_656
H(39) C(31) 3.0054 no 2_656
H(39) H(7) 3.4121 no 2_656
H(39) H(37) 2.4296 no 2_656
H(39) H(38) 3.5004 no 2_656
H(39) H(39) 2.3245 no 2_656
H(39) H(41) 3.4825 no 2_656
H(39) H(42) 2.3827 no 2_656
H(40) S(4) 3.4134 no 2_566
H(40) S(5) 2.8682 no 2_566
H(40) C(3) 3.5222 no 2_566
H(40) C(11) 3.1712 no 2_656
H(40) C(12) 3.5608 no 2_656
H(40) H(6) 2.7879 no 2_656
H(40) H(7) 3.4931 no 2_656
H(41) S(10) 3.0439 no 2_666
H(41) H(1) 3.5406 no .
H(41) H(37) 3.2779 no 2_656
H(41) H(39) 3.4825 no 2_656
H(42) N(1) 3.2284 no .
H(42) C(7) 3.0573 no .
H(42) C(8) 3.5850 no .
H(42) C(12) 3.2861 no .
H(42) C(29) 3.4432 no 2_656
H(42) C(30) 3.2384 no 2_656
H(42) H(1) 2.6034 no .
H(42) H(7) 3.4540 no .
H(42) H(37) 3.2590 no 2_656
H(42) H(38) 3.2392 no 2_656
H(42) H(39) 2.3827 no 2_656
H(43) S(1) 3.1844 no .
H(43) S(5) 2.8568 no 2_566

loop_
_geom_hbond_atom_site_label_D
_geom_hbond_atom_site_label_H
_geom_hbond_atom_site_label_A
_geom_hbond_distance_DA
_geom_hbond_distance_DH
_geom_hbond_distance_HA
_geom_hbond_angle_DHA
_geom_hbond_publ_flag
N(1) H(1) O(1) 2.805(3) 0.910 2.006 145.7 no
N(1) H(1) O(6) 3.002(4) 0.910 2.297 134.1 no
N(1) H(2) O(4) 3.006(3) 0.910 2.349 129.1 no
N(1) H(2) O(5) 2.859(4) 0.910 2.026 151.4 no
N(1) H(3) O(2) 2.979(3) 0.910 2.285 132.7 no
N(1) H(3) O(3) 2.864(3) 0.910 2.084 143.1 no

loop_
_geom_torsion_atom_site_label_1
_geom_torsion_atom_site_label_2
_geom_torsion_atom_site_label_3
_geom_torsion_atom_site_label_4
_geom_torsion
_geom_torsion_publ_flag
_geom_torsion_site_symmetry_1
_geom_torsion_site_symmetry_3
_geom_torsion_site_symmetry_4
S(1) Ni(1) S(5) C(3) 4.61(4) no . . .
S(5) Ni(1) S(1) C(1) -4.18(4) no . . .
S(1) Ni(1) S(5) C(3) 175.39(4) no . 2_566 2_566
S(5) Ni(1) S(1) C(1) 175.82(4) no 2_566 . .
S(1) Ni(1) S(5) C(3) -175.39(4) no 2_566 . .
S(5) Ni(1) S(1) C(1) -175.82(4) no . 2_566 2_566
S(1) Ni(1) S(5) C(3) -4.61(4) no 2_566 2_566 2_566
S(5) Ni(1) S(1) C(1) 4.18(4) no 2_566 2_566 2_566
S(6) Ni(2) S(10) C(6) 0.64(5) no . . .
S(10) Ni(2) S(6) C(4) -0.42(5) no . . .
S(6) Ni(2) S(10) C(6) 179.36(5) no . 2_666 2_666
S(10) Ni(2) S(6) C(4) 179.58(5) no 2_666 . .
S(6) Ni(2) S(10) C(6) -179.36(5) no 2_666 . .
S(10) Ni(2) S(6) C(4) -179.58(5) no . 2_666 2_666
S(6) Ni(2) S(10) C(6) -0.64(5) no 2_666 2_666 2_666
S(10) Ni(2) S(6) C(4) 0.42(5) no 2_666 2_666 2_666
Ni(1) S(1) C(1) S(2) -175.19(16) no . . .
Ni(1) S(1) C(1) C(3) 2.8(3) no . . .
C(1) S(2) C(2) S(3) -177.3(2) no . . .
C(1) S(2) C(2) S(4) 1.61(19) no . . .
C(2) S(2) C(1) S(1) 178.0(2) no . . .
C(2) S(2) C(1) C(3) -0.0(3) no . . .
C(2) S(4) C(3) S(5) -178.34(19) no . . .
C(2) S(4) C(3) C(1) 2.4(3) no . . .
C(3) S(4) C(2) S(2) -2.31(19) no . . .
C(3) S(4) C(2) S(3) 176.6(2) no . . .
Ni(1) S(5) C(3) S(4) 176.49(16) no . . .
Ni(1) S(5) C(3) C(1) -4.3(3) no . . .
Ni(2) S(6) C(4) S(7) 178.57(18) no . . .
Ni(2) S(6) C(4) C(6) 0.0(3) no . . .
C(4) S(7) C(5) S(8) -178.6(3) no . . .
C(4) S(7) C(5) S(9) 1.1(3) no . . .
C(5) S(7) C(4) S(6) -179.2(3) no . . .
C(5) S(7) C(4) C(6) -0.6(3) no . . .
C(5) S(9) C(6) S(10) 178.7(3) no . . .
C(5) S(9) C(6) C(4) 0.7(3) no . . .
C(6) S(9) C(5) S(7) -1.1(3) no . . .
C(6) S(9) C(5) S(8) 178.6(3) no . . .
Ni(2) S(10) C(6) S(9) -178.67(19) no . . .
Ni(2) S(10) C(6) C(4) -0.8(3) no . . .
C(13) O(1) C(32) C(27) 80.6(3) no . . .
C(13) O(1) C(32) C(31) -156.1(2) no . . .
C(32) O(1) C(13) C(14) 169.9(2) no . . .
C(14) O(2) C(15) C(16) 170.52(18) no . . .
C(15) O(2) C(14) C(13) -179.11(17) no . . .
C(16) O(3) C(17) C(18) 154.3(3) no . . .
C(16) O(3) C(17) C(22) -82.1(3) no . . .
C(17) O(3) C(16) C(15) -170.9(3) no . . .
C(22) O(4) C(23) C(24) -172.17(18) no . . .
C(23) O(4) C(22) C(17) -178.44(18) no . . .
C(23) O(4) C(22) C(21) -58.6(3) no . . .
C(24) O(5) C(25) C(26) -173.6(2) no . . .
C(25) O(5) C(24) C(23) 160.8(3) no . . .
C(26) O(6) C(27) C(28) 75.5(3) no . . .
C(26) O(6) C(27) C(32) -164.55(18) no . . .
C(27) O(6) C(26) C(25) -171.62(19) no . . .
N(2) N(2) C(10) C(9) 168.63(19) no 2_756 . .
N(2) N(2) C(10) C(11) -10.9(4) no 2_756 . .
C(10) N(2) N(2) C(10) 180(0) no . 2_756 2_756
S(1) C(1) C(3) S(4) -179.63(17) no . . .
S(1) C(1) C(3) S(5) 1.0(4) no . . .
S(2) C(1) C(3) S(4) -1.6(4) no . . .
S(2) C(1) C(3) S(5) 179.11(16) no . . .
S(6) C(4) C(6) S(9) 178.56(19) no . . .
S(6) C(4) C(6) S(10) 0.6(5) no . . .
S(7) C(4) C(6) S(9) -0.1(4) no . . .
S(7) C(4) C(6) S(10) -178.05(19) no . . .
N(1) C(7) C(8) C(9) -178.8(2) no . . .
N(1) C(7) C(12) C(11) 178.82(19) no . . .
C(8) C(7) C(12) C(11) 0.2(4) no . . .
C(12) C(7) C(8) C(9) -0.2(4) no . . .
C(7) C(8) C(9) C(10) -0.1(4) no . . .
C(8) C(9) C(10) N(2) -179.2(3) no . . .
C(8) C(9) C(10) C(11) 0.4(4) no . . .
N(2) C(10) C(11) C(12) 179.2(2) no . . .
C(9) C(10) C(11) C(12) -0.3(4) no . . .
C(10) C(11) C(12) C(7) 0.0(4) no . . .
O(1) C(13) C(14) O(2) 69.8(3) no . . .
O(2) C(15) C(16) O(3) -64.7(3) no . . .
O(3) C(17) C(18) C(19) -179.4(3) no . . .
O(3) C(17) C(22) O(4) -60.4(3) no . . .
O(3) C(17) C(22) C(21) 177.20(17) no . . .
C(18) C(17) C(22) O(4) 61.6(3) no . . .
C(18) C(17) C(22) C(21) -60.8(3) no . . .
C(22) C(17) C(18) C(19) 57.1(4) no . . .
C(17) C(18) C(19) C(20) -54.5(4) no . . .
C(18) C(19) C(20) C(21) 56.3(4) no . . .
C(19) C(20) C(21) C(22) -58.5(4) no . . .
C(20) C(21) C(22) O(4) -58.7(4) no . . .
C(20) C(21) C(22) C(17) 59.7(4) no . . .
O(4) C(23) C(24) O(5) 58.2(3) no . . .
O(5) C(25) C(26) O(6) -68.4(3) no . . .
O(6) C(27) C(28) C(29) 60.0(4) no . . .
O(6) C(27) C(32) O(1) 57.2(3) no . . .
O(6) C(27) C(32) C(31) -63.4(3) no . . .
C(28) C(27) C(32) O(1) 178.96(19) no . . .
C(28) C(27) C(32) C(31) 58.4(3) no . . .
C(32) C(27) C(28) C(29) -58.4(3) no . . .
C(27) C(28) C(29) C(30) 58.9(4) no . . .
C(28) C(29) C(30) C(31) -57.4(4) no . . .
C(29) C(30) C(31) C(32) 55.4(3) no . . .
C(30) C(31) C(32) O(1) -179.3(3) no . . .
C(30) C(31) C(32) C(27) -56.9(3) no . . .
